data_7201370
loop_
_publ_author_name
'Neumann, Marcus Aurelius'
'Perrin, Marc-Antoine'

_publ_section_title
;
 Can crystal structure prediction guide experimentalists to a new
 polymorph of paracetamol?
;
_journal_issue 11
_journal_name_full CrystEngComm
_journal_page_first 2475
_journal_paper_doi 10.1039/b909819d
_journal_volume 11
_journal_year 2009
_space_group_IT_number 29
_symmetry_cell_setting orthorhombic
_symmetry_Int_Tables_number 29
_symmetry_space_group_name_Hall 'P 2c -2ac'
_symmetry_space_group_name_H-M 'P c a 21'
_cell_angle_alpha 90.000000
_cell_angle_beta 90.000000
_cell_angle_gamma 90.000000
_cell_length_a 11.688851
_cell_length_b 8.699009
_cell_length_c 14.528652
_cell_volume 1477.294
_cod_data_source_file b909819d.txt
_cod_data_source_block 22
_cod_original_sg_symbol_H-M 'P c a 2_1'
_cod_struct_determination_method theoretical
_cod_database_code 7201370

loop_
_symmetry_equiv_pos_site_id
_symmetry_equiv_pos_as_xyz
1 x,y,z
2 -x,-y,z+1/2
3 x+1/2,-y,z
4 -x+1/2,y,z+1/2

loop_
_atom_site_label
_atom_site_type_symbol
_atom_site_fract_x
_atom_site_fract_y
_atom_site_fract_z
C0_0 C -0.665179 0.676752 0.023777
C1_0 C -0.553698 0.673185 -0.011430
C2_0 C -0.714066 0.540337 0.056098
N3_0 N -0.736312 0.808191 0.021979
C4_0 C -0.495281 0.534184 -0.018315
H5_0 H -0.514096 0.778367 -0.035653
C6_0 C -0.655426 0.402009 0.049713
H7_0 H -0.799013 0.542606 0.086731
C8_0 C -0.706963 0.958223 0.017124
H9_0 H -0.822374 0.784769 0.021625
C10_0 C -0.546403 0.396743 0.010059
H11_0 H -0.409178 0.532153 -0.046549
H12_0 H -0.693421 0.297738 0.077059
C13_0 C -0.806483 1.067425 0.008260
O14_0 O -0.604995 1.003606 0.020589
O15_0 O -0.488031 0.261131 0.000482
H16_0 H -0.885945 1.009172 -0.010598
H17_0 H -0.820942 1.124895 0.074520
H18_0 H -0.786450 1.155196 -0.043361
H19_0 H -0.540800 0.170855 0.011414
H18_1 H -0.563029 0.879140 0.203074
C13_1 C -0.548932 0.934555 0.270072
C8_1 C -0.449194 1.043764 0.262944
H16_1 H -0.529472 0.845431 0.320996
H17_1 H -0.628496 0.992379 0.289078
N3_1 N -0.478445 1.193973 0.258230
O14_1 O -0.347241 0.998156 0.260514
C0_1 C -0.407564 1.325705 0.256681
H9_1 H -0.564583 1.216962 0.258885
C1_1 C -0.295661 1.328987 0.291005
C2_1 C -0.456754 1.462535 0.225203
C4_1 C -0.237110 1.467885 0.297561
H5_1 H -0.255796 1.223660 0.314691
C6_1 C -0.397515 1.600567 0.230375
H7_1 H -0.542329 1.461253 0.195885
C10_1 C -0.288129 1.605378 0.269132
H11_1 H -0.150958 1.469712 0.325672
H12_1 H -0.436256 1.704717 0.203585
O15_1 O -0.229474 1.741111 0.278309
H19_1 H -0.282782 1.831496 0.269231
